data_1007141
loop_
_publ_author_name
'Averbuch-Pouchot, M T'
'Durif, A'

_publ_section_title
;
Crystal structure of (K H SO~4~)(K H~2~ P O~4~)
;
_journal_coden_ASTM MRBUAC
_journal_name_full 'Materials Research Bulletin'
_journal_page_first 427
_journal_page_last 430
_journal_paper_doi 10.1016/0025-5408(80)90047-1
_journal_volume 15
_journal_year 1980
_chemical_formula_structural 'K2 (H S O4) (H2 P O4)'
_chemical_formula_sum 'H3 K2 O8 P S'
_chemical_name_systematic
;
DIPOTASSIUM HYDROGENSULFATE DIHYDROGENPHOSPHATE
;
_space_group_IT_number 14
_symmetry_cell_setting monoclinic
_symmetry_Int_Tables_number 14
_symmetry_space_group_name_Hall '-P 2yn'
_symmetry_space_group_name_H-M 'P 1 21/n 1'
_cell_angle_alpha 90
_cell_angle_beta 99.56(5)
_cell_angle_gamma 90
_cell_formula_units_Z 2
_cell_length_a 7.434(3)
_cell_length_b 7.341(3)
_cell_length_c 7.148(3)
_cell_volume 384.7
_refine_ls_R_factor_all 0.034
_cod_database_code 1007141

loop_
_symmetry_equiv_pos_as_xyz
x,y,z
1/2+x,1/2-y,1/2+z
-x,-y,-z
1/2-x,1/2+y,1/2-z

loop_
_atom_site_label
_atom_site_type_symbol
_atom_site_symmetry_multiplicity
_atom_site_Wyckoff_symbol
_atom_site_fract_x
_atom_site_fract_y
_atom_site_fract_z
_atom_site_occupancy
_atom_site_attached_hydrogens
_atom_site_calc_flag
K1 K1+ 4 ? 0.20842(9) 0.1953(1) 0.6023(1) 1. 0 d
S1 S6+ 4 ? 0.2473(2) 0.2024(2) 0.0942(2) 0.5 0 d
P1 P5+ 4 ? 0.2473(2) 0.2024(2) 0.0942(2) 0.5 0 d
O1 O2- 4 ? 0.1040(3) 0.2836(4) 0.1966(3) 1. 0 d
O2 O2- 4 ? 0.1579(3) 0.0463(3) 0.9731(3) 1. 0 d
O3 O2- 4 ? 0.3273(3) 0.3352(3) 0.9802(3) 1. 0 d
O4 O2- 4 ? 0.3968(4) 0.1214(4) 0.2429(4) 1. 0 d
H1 H1+ 4 ? -1. -1. -1. 1.5 0 dum

loop_
_atom_type_symbol
_atom_type_oxidation_number
K1+ 1.000
S6+ 6.000
P5+ 5.000
O2- -2.000
H1+ 1.000
